data_4325399
loop_
_publ_author_name
'Sumanta Kumar Padhi'
'Katsuaki Kobayashi'
'Shinya Masuno'
'Koji Tanaka'

_publ_section_title
;
 Proton-Induced Dynamic Equilibrium between Cyclometalated Ruthenium rNHC
 (Remote n-Heterocyclic Carbene) Tautomers with an NAD+/NADH Function
;
_journal_name_full 'Inorganic Chemistry'
_journal_page_first 5321
_journal_page_last 5323
_journal_paper_doi 10.1021/ic200315f
_journal_volume 50
_journal_year 2011
_chemical_formula_moiety 'C26 H24 F6 N6 P Ru'
_chemical_formula_sum 'C26 H24 F6 N6 P Ru'
_chemical_formula_weight 666.55
_chemical_name_systematic ?
_space_group_IT_number 2
_symmetry_cell_setting triclinic
_symmetry_space_group_name_Hall '-P 1'
_symmetry_space_group_name_H-M 'P -1'
_atom_sites_solution_hydrogens geom
_atom_sites_solution_primary direct
_atom_sites_solution_secondary difmap
_audit_creation_method SHELXL-97
_cell_angle_alpha 74.7(3)
_cell_angle_beta 64.65(6)
_cell_angle_gamma 64.65(6)
_cell_formula_units_Z 2
_cell_length_a 11.71(5)
_cell_length_b 12.24(4)
_cell_length_c 12.24(4)
_cell_measurement_temperature 153(2)
_cell_volume 1426(9)
_computing_structure_refinement 'SHELXL-97 (Sheldrick, 1997)'
_computing_structure_solution 'SHELXS-97 (Sheldrick, 1990)'
_diffrn_ambient_temperature 153(2)
_diffrn_measured_fraction_theta_full 0.999
_diffrn_measured_fraction_theta_max 0.999
_diffrn_radiation_monochromator graphite
_diffrn_radiation_source 'fine-focus sealed tube'
_diffrn_radiation_type MoK\a
_diffrn_radiation_wavelength 0.71070
_diffrn_reflns_av_R_equivalents 0.0000
_diffrn_reflns_av_sigmaI/netI 0.0029
_diffrn_reflns_limit_h_max 15
_diffrn_reflns_limit_h_min 0
_diffrn_reflns_limit_k_max 15
_diffrn_reflns_limit_k_min -14
_diffrn_reflns_limit_l_max 15
_diffrn_reflns_limit_l_min -14
_diffrn_reflns_number 6512
_diffrn_reflns_theta_full 27.44
_diffrn_reflns_theta_max 27.44
_diffrn_reflns_theta_min 1.85
_exptl_absorpt_coefficient_mu 0.672
_exptl_absorpt_correction_T_max 0.874
_exptl_absorpt_correction_T_min 0.825
_exptl_absorpt_correction_type multi-scan
_exptl_absorpt_process_details SADABS
_exptl_crystal_colour red
_exptl_crystal_density_diffrn 1.552
_exptl_crystal_description blocks
_exptl_crystal_F_000 661
_exptl_crystal_size_max 0.28
_exptl_crystal_size_mid 0.25
_exptl_crystal_size_min 0.20
_refine_diff_density_max 1.344
_refine_diff_density_min -1.233
_refine_diff_density_rms 0.103
_refine_ls_extinction_method none
_refine_ls_goodness_of_fit_ref 1.011
_refine_ls_hydrogen_treatment constr
_refine_ls_matrix_type full
_refine_ls_number_parameters 368
_refine_ls_number_reflns 6512
_refine_ls_number_restraints 0
_refine_ls_restrained_S_all 1.011
_refine_ls_R_factor_all 0.0629
_refine_ls_R_factor_gt 0.0629
_refine_ls_shift/su_max 0.000
_refine_ls_shift/su_mean 0.000
_refine_ls_structure_factor_coef Fsqd
_refine_ls_weighting_details 'calc w=1/[\s^2^(Fo^2^)+(0.0515P)^2^+6.5000P] where P=(Fo^2^+2Fc^2^)/3'
_refine_ls_weighting_scheme calc
_refine_ls_wR_factor_gt 0.1611
_refine_ls_wR_factor_ref 0.1611
_reflns_number_gt 6508
_reflns_number_total 6512
_reflns_threshold_expression >2sigma(I)
_cod_data_source_file ic200315f_si_002_2.cif
_cod_data_source_block '[(VIII)H](PF6)2'
_cod_depositor_comments
;
 Changing the _chemical_formula_sum data item value from
 'C26 H24 F6 P Ru n6' to 'C26 H24 F6 N6 P Ru'.

 Antanas Vaitkus,
 2017-01-10

 Changing the _atom_site_type_symbol data item values to match the
 _atom_type_symbol data item values.

 Antanas Vaitkus,
 2017-01-10

 Changing the _geom_angle_atom_site_label_* and _geom_bond_atom_site_label_*
 data item values to match the _atom_site_label data item values.

 Antanas Vaitkus,
 2017-01-10
;
_cod_original_formula_sum 'C26 H24 F6 n6 P Ru'
_cod_database_code 4325399

loop_
_symmetry_equiv_pos_as_xyz
'x, y, z'
'-x, -y, -z'

loop_
_atom_site_label
_atom_site_type_symbol
_atom_site_fract_x
_atom_site_fract_y
_atom_site_fract_z
_atom_site_U_iso_or_equiv
_atom_site_adp_type
_atom_site_occupancy
_atom_site_symmetry_multiplicity
_atom_site_calc_flag
_atom_site_refinement_flags
Ru1 Ru 0.40071(4) 0.22173(4) 0.77230(4) 0.04970(14) Uani 1 1 d .
N1 N 0.4458(4) 0.1978(4) 0.6009(4) 0.0522(10) Uani 1 1 d .
N2 N 0.8485(5) -0.0846(4) 0.8500(4) 0.0538(10) Uani 1 1 d .
H2N H 0.8054 -0.0672 0.9241 0.065 Uiso 1 1 calc R
N3 N 0.4908(4) 0.3475(4) 0.6990(4) 0.0522(10) Uani 1 1 d .
N4 N 0.3779(4) 0.2421(4) 0.9354(4) 0.0504(9) Uani 1 1 d .
N5 N 0.3215(4) 0.0922(4) 0.8412(4) 0.0514(9) Uani 1 1 d .
N6 N 0.2118(4) 0.3493(4) 0.8048(4) 0.0510(9) Uani 1 1 d .
C1 C 0.3542(5) 0.2227(5) 0.5557(5) 0.0508(11) Uani 1 1 d .
H1 H 0.2641 0.2554 0.6059 0.061 Uiso 1 1 calc R
C2 C 0.3792(5) 0.2048(5) 0.4399(5) 0.0504(11) Uani 1 1 d .
H2 H 0.3117 0.2395 0.4069 0.060 Uiso 1 1 calc R
C3 C 0.5083(6) 0.1335(5) 0.3757(5) 0.0545(12) Uani 1 1 d .
H3 H 0.5297 0.1122 0.2999 0.065 Uiso 1 1 calc R
C4 C 0.6013(5) 0.0960(5) 0.4247(5) 0.0508(11) Uani 1 1 d .
H4 H 0.6917 0.0557 0.3794 0.061 Uiso 1 1 calc R
C5 C 0.5649(5) 0.1163(5) 0.5432(5) 0.0518(11) Uani 1 1 d .
C6 C 0.6480(5) 0.0702(5) 0.6146(5) 0.0518(11) Uani 1 1 d .
C7 C 0.7834(5) -0.0047(5) 0.5707(5) 0.0509(11) Uani 1 1 d .
H7 H 0.8247 -0.0174 0.4888 0.061 Uiso 1 1 calc R
C8 C 0.8580(5) -0.0601(5) 0.6436(5) 0.0508(11) Uani 1 1 d .
C9 C 0.9906(6) -0.1378(5) 0.6092(5) 0.0571(12) Uani 1 1 d .
H9 H 1.0392 -0.1499 0.5275 0.069 Uiso 1 1 calc R
C10 C 1.0531(5) -0.1975(5) 0.6903(5) 0.0510(11) Uani 1 1 d .
C11 C 1.1763(6) -0.2866(6) 0.6744(6) 0.0692(16) Uani 1 1 d .
H11 H 1.2205 -0.3153 0.5983 0.083 Uiso 1 1 calc R
C12 C 1.2389(5) -0.3351(5) 0.7416(5) 0.0496(11) Uani 1 1 d .
H12 H 1.3286 -0.3880 0.7155 0.059 Uiso 1 1 calc R
C13 C 1.1654(5) -0.3057(5) 0.8633(5) 0.0517(11) Uani 1 1 d .
H13 H 1.2071 -0.3423 0.9202 0.062 Uiso 1 1 calc R
C14 C 1.0345(5) -0.2246(5) 0.8994(5) 0.0516(11) Uani 1 1 d .
H14 H 0.9852 -0.2101 0.9805 0.062 Uiso 1 1 calc R
C15 C 0.9798(5) -0.1673(5) 0.8146(5) 0.0500(11) Uani 1 1 d .
C16 C 0.7922(5) -0.0347(5) 0.7717(5) 0.0499(11) Uani 1 1 d .
C17 C 0.6615(5) 0.0478(5) 0.8072(5) 0.0501(11) Uani 1 1 d .
H17 H 0.6216 0.0686 0.8864 0.060 Uiso 1 1 calc R
C18 C 0.5861(5) 0.1013(5) 0.7357(5) 0.0510(11) Uani 1 1 d .
C23 C 0.2835(5) 0.0203(5) 0.8795(5) 0.0508(11) Uani 1 1 d .
C24 C 0.2204(5) -0.0693(5) 0.9352(5) 0.0506(11) Uani 1 1 d .
H24A H 0.1298 -0.0321 0.9901 0.076 Uiso 1 1 calc R
H24B H 0.2718 -0.1337 0.9793 0.076 Uiso 1 1 calc R
H24C H 0.2177 -0.1018 0.8734 0.076 Uiso 1 1 calc R
C25 C 0.1033(5) 0.4217(5) 0.8197(5) 0.0515(11) Uani 1 1 d .
C21 C 0.3613(5) 0.2359(5) 1.0416(5) 0.0503(11) Uani 1 1 d .
C22 C 0.3377(5) 0.2418(5) 1.1578(5) 0.0510(11) Uani 1 1 d .
H22A H 0.3208 0.3229 1.1687 0.076 Uiso 1 1 calc R
H22B H 0.4153 0.1862 1.1778 0.076 Uiso 1 1 calc R
H22C H 0.2601 0.2204 1.2101 0.076 Uiso 1 1 calc R
C19 C 0.5396(5) 0.4185(5) 0.6551(5) 0.0507(11) Uani 1 1 d .
C20 C 0.6123(5) 0.5062(5) 0.5913(5) 0.0503(11) Uani 1 1 d .
H20A H 0.7050 0.4672 0.5858 0.075 Uiso 1 1 calc R
H20B H 0.5692 0.5756 0.6363 0.075 Uiso 1 1 calc R
H20C H 0.6091 0.5319 0.5112 0.075 Uiso 1 1 calc R
C26 C -0.0063(11) 0.4963(8) 0.8736(10) 0.168(7) Uani 1 1 d .
H26A H -0.0736 0.4594 0.9093 0.252 Uiso 1 1 calc R
H26B H -0.0322 0.5645 0.8173 0.252 Uiso 1 1 calc R
H26C H 0.0012 0.5233 0.9362 0.252 Uiso 1 1 calc R
P4 P 0.0000 0.5000 0.5000 0.0513(4) Uani 1 2 d S
F1 F 0.0652(3) 0.5729(3) 0.5336(3) 0.0500(6) Uani 1 1 d .
F2 F 0.1411(3) 0.4543(3) 0.3858(3) 0.0507(6) Uani 1 1 d .
F3 F -0.0483(3) 0.6057(3) 0.4097(3) 0.0516(6) Uani 1 1 d .
P2 P 0.5000 0.5000 0.0000 0.0503(4) Uani 1 2 d S
F4 F 0.3723(3) 0.5014(3) 0.0324(3) 0.0548(7) Uani 1 1 d .
F6 F 0.4478(4) 0.6340(3) 0.0269(4) 0.1051(17) Uani 1 1 d .
F5 F 0.4900(5) 0.4488(6) 0.1227(5) 0.147(3) Uani 1 1 d .

loop_
_atom_site_aniso_label
_atom_site_aniso_U_11
_atom_site_aniso_U_22
_atom_site_aniso_U_33
_atom_site_aniso_U_23
_atom_site_aniso_U_13
_atom_site_aniso_U_12
Ru1 0.0497(2) 0.0498(2) 0.0499(2) -0.00516(17) -0.01797(18) -0.01808(18)
N1 0.052(2) 0.057(2) 0.050(2) -0.0052(19) -0.0193(19) -0.0200(19)
N2 0.063(3) 0.051(2) 0.049(2) -0.0046(18) -0.019(2) -0.022(2)
N3 0.055(2) 0.050(2) 0.053(2) -0.0046(19) -0.021(2) -0.020(2)
N4 0.051(2) 0.054(2) 0.047(2) -0.0060(18) -0.0186(18) -0.0185(19)
N5 0.050(2) 0.051(2) 0.051(2) -0.0046(18) -0.0165(19) -0.0174(19)
N6 0.049(2) 0.051(2) 0.053(2) -0.0033(18) -0.0177(18) -0.0189(19)
C1 0.044(2) 0.053(3) 0.050(3) -0.008(2) -0.013(2) -0.014(2)
C2 0.051(3) 0.051(3) 0.052(3) -0.003(2) -0.022(2) -0.019(2)
C3 0.058(3) 0.054(3) 0.053(3) -0.010(2) -0.023(2) -0.016(2)
C4 0.047(3) 0.053(3) 0.050(3) -0.004(2) -0.014(2) -0.019(2)
C5 0.055(3) 0.052(3) 0.051(3) -0.004(2) -0.022(2) -0.020(2)
C6 0.054(3) 0.050(3) 0.056(3) -0.002(2) -0.024(2) -0.021(2)
C7 0.049(3) 0.052(3) 0.050(3) -0.005(2) -0.018(2) -0.017(2)
C8 0.048(3) 0.053(3) 0.050(3) -0.004(2) -0.016(2) -0.019(2)
C9 0.069(3) 0.050(3) 0.051(3) -0.006(2) -0.022(3) -0.020(2)
C10 0.053(3) 0.053(3) 0.047(3) -0.005(2) -0.018(2) -0.020(2)
C11 0.064(3) 0.074(4) 0.071(4) -0.029(3) -0.033(3) -0.004(3)
C12 0.045(2) 0.051(3) 0.050(3) -0.007(2) -0.017(2) -0.014(2)
C13 0.052(3) 0.053(3) 0.049(3) -0.002(2) -0.021(2) -0.019(2)
C14 0.051(3) 0.056(3) 0.047(3) -0.006(2) -0.016(2) -0.020(2)
C15 0.050(3) 0.051(3) 0.047(3) -0.005(2) -0.015(2) -0.019(2)
C16 0.049(3) 0.050(3) 0.053(3) -0.006(2) -0.019(2) -0.019(2)
C17 0.051(3) 0.052(3) 0.046(2) -0.006(2) -0.016(2) -0.017(2)
C18 0.049(3) 0.051(3) 0.052(3) -0.004(2) -0.019(2) -0.017(2)
C23 0.050(3) 0.050(3) 0.051(3) -0.005(2) -0.017(2) -0.019(2)
C24 0.050(3) 0.052(3) 0.051(3) -0.004(2) -0.021(2) -0.016(2)
C25 0.052(3) 0.050(3) 0.052(3) -0.003(2) -0.020(2) -0.018(2)
C21 0.049(3) 0.051(3) 0.051(3) -0.004(2) -0.019(2) -0.019(2)
C22 0.046(2) 0.048(3) 0.059(3) -0.003(2) -0.018(2) -0.018(2)
C19 0.052(3) 0.051(3) 0.051(3) -0.003(2) -0.020(2) -0.020(2)
C20 0.047(3) 0.052(3) 0.050(3) -0.008(2) -0.017(2) -0.015(2)
C26 0.153(9) 0.088(6) 0.170(10) -0.073(6) 0.097(8) -0.082(6)
P4 0.0513(10) 0.0513(10) 0.0500(10) -0.0044(8) -0.0184(8) -0.0176(8)
F1 0.0501(15) 0.0500(15) 0.0492(15) -0.0047(12) -0.0180(12) -0.0176(12)
F2 0.0510(15) 0.0505(15) 0.0500(15) -0.0054(12) -0.0176(12) -0.0183(12)
F3 0.0520(16) 0.0514(16) 0.0531(16) -0.0017(12) -0.0214(13) -0.0196(13)
P2 0.0504(10) 0.0505(10) 0.0503(10) -0.0050(8) -0.0181(8) -0.0185(8)
F4 0.0630(18) 0.0509(16) 0.0525(16) -0.0040(13) -0.0246(14) -0.0193(14)
F6 0.071(2) 0.051(2) 0.107(3) 0.010(2) 0.019(2) -0.0076(17)
F5 0.128(4) 0.229(6) 0.136(4) 0.123(5) -0.102(4) -0.139(5)

loop_
_atom_type_symbol
_atom_type_description
_atom_type_scat_dispersion_real
_atom_type_scat_dispersion_imag
_atom_type_scat_source
C C 0.0033 0.0016 'International Tables Vol C Tables 4.2.6.8 and 6.1.1.4'
F F 0.0171 0.0103 'International Tables Vol C Tables 4.2.6.8 and 6.1.1.4'
N N 0.0061 0.0033 'International Tables Vol C Tables 4.2.6.8 and 6.1.1.4'
P P 0.1023 0.0942 'International Tables Vol C Tables 4.2.6.8 and 6.1.1.4'
Ru Ru -1.2594 0.8363 'International Tables Vol C Tables 4.2.6.8 and 6.1.1.4'
O O 0.0106 0.0060 'International Tables Vol C Tables 4.2.6.8 and 6.1.1.4'
H H 0.0000 0.0000 'International Tables Vol C Tables 4.2.6.8 and 6.1.1.4'

loop_
_geom_angle_atom_site_label_1
_geom_angle_atom_site_label_2
_geom_angle_atom_site_label_3
_geom_angle
_geom_angle_site_symmetry_1
_geom_angle_site_symmetry_3
C18 Ru1 N4 95.0(3) . .
C18 Ru1 N5 91.8(4) . .
N4 Ru1 N5 90.7(3) . .
C18 Ru1 N1 79.6(3) . .
N4 Ru1 N1 173.63(18) . .
N5 Ru1 N1 92.9(3) . .
C18 Ru1 N6 178.1(2) . .
N4 Ru1 N6 86.1(3) . .
N5 Ru1 N6 89.7(4) . .
N1 Ru1 N6 99.2(3) . .
C18 Ru1 N3 85.4(4) . .
N4 Ru1 N3 89.9(3) . .
N5 Ru1 N3 177.19(18) . .
N1 Ru1 N3 86.2(3) . .
N6 Ru1 N3 93.0(4) . .
C1 N1 C5 113.4(5) . .
C1 N1 Ru1 123.1(4) . .
C5 N1 Ru1 119.2(4) . .
C16 N2 C15 119.0(5) . .
C16 N2 H2N 120.5 . .
C15 N2 H2N 120.5 . .
C19 N3 Ru1 177.7(4) . .
C21 N4 Ru1 169.0(4) . .
C23 N5 Ru1 177.0(5) . .
C25 N6 Ru1 177.6(4) . .
N1 C1 C2 125.6(5) . .
N1 C1 H1 117.2 . .
C2 C1 H1 117.2 . .
C3 C2 C1 116.8(5) . .
C3 C2 H2 121.6 . .
C1 C2 H2 121.6 . .
C4 C3 C2 118.1(6) . .
C4 C3 H3 121.0 . .
C2 C3 H3 121.0 . .
C3 C4 C5 120.2(5) . .
C3 C4 H4 119.9 . .
C5 C4 H4 119.9 . .
N1 C5 C4 121.7(5) . .
N1 C5 C6 110.1(5) . .
C4 C5 C6 127.7(5) . .
C7 C6 C18 120.2(5) . .
C7 C6 C5 122.5(6) . .
C18 C6 C5 117.2(5) . .
C8 C7 C6 122.2(5) . .
C8 C7 H7 118.9 . .
C6 C7 H7 118.9 . .
C7 C8 C9 126.3(5) . .
C7 C8 C16 117.9(5) . .
C9 C8 C16 115.8(5) . .
C10 C9 C8 122.2(6) . .
C10 C9 H9 118.9 . .
C8 C9 H9 118.9 . .
C11 C10 C9 129.7(6) . .
C11 C10 C15 112.5(5) . .
C9 C10 C15 117.7(6) . .
C12 C11 C10 131.4(6) . .
C12 C11 H11 114.3 . .
C10 C11 H11 114.3 . .
C11 C12 C13 115.0(6) . .
C11 C12 H12 122.5 . .
C13 C12 H12 122.5 . .
C14 C13 C12 121.8(5) . .
C14 C13 H13 119.1 . .
C12 C13 H13 119.1 . .
C15 C14 C13 118.0(5) . .
C15 C14 H14 121.0 . .
C13 C14 H14 121.0 . .
C14 C15 N2 118.3(5) . .
C14 C15 C10 120.7(5) . .
N2 C15 C10 120.9(5) . .
N2 C16 C17 118.9(5) . .
N2 C16 C8 124.0(5) . .
C17 C16 C8 117.0(5) . .
C18 C17 C16 125.2(5) . .
C18 C17 H17 117.4 . .
C16 C17 H17 117.4 . .
C17 C18 C6 117.1(5) . .
C17 C18 Ru1 129.8(5) . .
C6 C18 Ru1 113.1(4) . .
N5 C23 C24 175.0(6) . .
C23 C24 H24A 109.5 . .
C23 C24 H24B 109.5 . .
H24A C24 H24B 109.5 . .
C23 C24 H24C 109.5 . .
H24A C24 H24C 109.5 . .
H24B C24 H24C 109.5 . .
N6 C25 C26 157.1(9) . .
N4 C21 C22 174.0(6) . .
C21 C22 H22A 109.5 . .
C21 C22 H22B 109.5 . .
H22A C22 H22B 109.5 . .
C21 C22 H22C 109.5 . .
H22A C22 H22C 109.5 . .
H22B C22 H22C 109.5 . .
N3 C19 C20 176.1(6) . .
C19 C20 H20A 109.5 . .
C19 C20 H20B 109.5 . .
H20A C20 H20B 109.5 . .
C19 C20 H20C 109.5 . .
H20A C20 H20C 109.5 . .
H20B C20 H20C 109.5 . .
C25 C26 H26A 109.5 . .
C25 C26 H26B 109.5 . .
H26A C26 H26B 109.5 . .
C25 C26 H26C 109.5 . .
H26A C26 H26C 109.5 . .
H26B C26 H26C 109.5 . .
F3 P4 F3 180.0 2_566 .
F3 P4 F1 92.5(3) 2_566 2_566
F3 P4 F1 87.5(3) . 2_566
F3 P4 F1 87.5(3) 2_566 .
F3 P4 F1 92.5(3) . .
F1 P4 F1 180.0 2_566 .
F3 P4 F2 94.1(3) 2_566 .
F3 P4 F2 85.9(3) . .
F1 P4 F2 91.8(4) 2_566 .
F1 P4 F2 88.2(4) . .
F3 P4 F2 85.9(3) 2_566 2_566
F3 P4 F2 94.1(3) . 2_566
F1 P4 F2 88.2(4) 2_566 2_566
F1 P4 F2 91.8(4) . 2_566
F2 P4 F2 180.0 . 2_566
F4 P2 F4 180.0(3) 2_665 .
F4 P2 F5 86.5(2) 2_665 2_665
F4 P2 F5 93.5(2) . 2_665
F4 P2 F5 93.5(2) 2_665 .
F4 P2 F5 86.5(2) . .
F5 P2 F5 179.999(2) 2_665 .
F4 P2 F6 86.7(3) 2_665 .
F4 P2 F6 93.3(3) . .
F5 P2 F6 85.0(5) 2_665 .
F5 P2 F6 95.0(5) . .
F4 P2 F6 93.3(3) 2_665 2_665
F4 P2 F6 86.7(3) . 2_665
F5 P2 F6 95.0(5) 2_665 2_665
F5 P2 F6 85.0(5) . 2_665
F6 P2 F6 180.000(1) . 2_665

loop_
_geom_bond_atom_site_label_1
_geom_bond_atom_site_label_2
_geom_bond_distance
_geom_bond_site_symmetry_2
Ru1 C18 1.965(9) .
Ru1 N4 1.966(8) .
Ru1 N5 1.992(8) .
Ru1 N1 2.003(8) .
Ru1 N6 2.026(8) .
Ru1 N3 2.035(8) .
N1 C1 1.298(8) .
N1 C5 1.333(8) .
N2 C16 1.271(8) .
N2 C15 1.380(8) .
N2 H2N 0.8600 .
N3 C19 1.133(7) .
N4 C21 1.215(8) .
N5 C23 1.064(7) .
N6 C25 1.165(8) .
C1 C2 1.377(8) .
C1 H1 0.9300 .
C2 C3 1.371(9) .
C2 H2 0.9300 .
C3 C4 1.320(8) .
C3 H3 0.9300 .
C4 C5 1.385(9) .
C4 H4 0.9300 .
C5 C6 1.424(8) .
C6 C7 1.390(9) .
C6 C18 1.418(9) .
C7 C8 1.364(8) .
C7 H7 0.9300 .
C8 C9 1.371(9) .
C8 C16 1.472(9) .
C9 C10 1.354(9) .
C9 H9 0.9300 .
C10 C11 1.354(9) .
C10 C15 1.448(8) .
C11 C12 1.204(8) .
C11 H11 0.9300 .
C12 C13 1.418(8) .
C12 H12 0.9300 .
C13 C14 1.370(9) .
C13 H13 0.9300 .
C14 C15 1.334(8) .
C14 H14 0.9300 .
C16 C17 1.375(9) .
C17 C18 1.355(8) .
C17 H17 0.9300 .
C23 C24 1.443(8) .
C24 H24A 0.9600 .
C24 H24B 0.9600 .
C24 H24C 0.9600 .
C25 C26 1.226(10) .
C21 C22 1.344(9) .
C22 H22A 0.9600 .
C22 H22B 0.9600 .
C22 H22C 0.9600 .
C19 C20 1.502(8) .
C20 H20A 0.9600 .
C20 H20B 0.9600 .
C20 H20C 0.9600 .
C26 H26A 0.9600 .
C26 H26B 0.9600 .
C26 H26C 0.9600 .
P4 F3 1.539(6) 2_566
P4 F3 1.539(6) .
P4 F1 1.611(5) 2_566
P4 F1 1.611(5) .
P4 F2 1.625(6) .
P4 F2 1.625(6) 2_566
P2 F4 1.366(7) 2_665
P2 F4 1.366(7) .
P2 F5 1.441(7) 2_665
P2 F5 1.441(7) .
P2 F6 1.558(7) .
P2 F6 1.558(7) 2_665
